data_2219364
loop_
_publ_author_name
'Du, Hai-Tang'
'Du, Hai-Jun'
'Zhou, Weiyi'

_publ_section_title
;
 3,3'-Di-2-naphthoyl-1,1'-(<i>o</i>-phenylene)dithiourea
;
_journal_coeditor_code HK2511
_journal_issue 9
_journal_name_full 'Acta Crystallographica Section E'
_journal_page_first o1780
_journal_paper_doi 10.1107/S1600536808026299
_journal_volume 64
_journal_year 2008
_chemical_formula_iupac 'C30 H22 N4 O2 S2'
_chemical_formula_moiety 'C30 H22 N4 O2 S2'
_chemical_formula_sum 'C30 H22 N4 O2 S2'
_chemical_formula_weight 534.64
_chemical_melting_point 489
_chemical_name_systematic
;
3,3'-Di-2-naphthoyl-1,1'-(<i>o</i>-phenylene)dithiourea
;
_space_group_IT_number 2
_symmetry_cell_setting triclinic
_symmetry_space_group_name_Hall '-P 1'
_symmetry_space_group_name_H-M 'P -1'
_atom_sites_solution_hydrogens geom
_atom_sites_solution_primary direct
_atom_sites_solution_secondary difmap
_audit_creation_method SHELXL-97
_cell_angle_alpha 72.33(3)
_cell_angle_beta 74.55(3)
_cell_angle_gamma 78.89(3)
_cell_formula_units_Z 2
_cell_length_a 8.7135(17)
_cell_length_b 12.453(3)
_cell_length_c 12.541(3)
_cell_measurement_reflns_used 2566
_cell_measurement_temperature 113(2)
_cell_measurement_theta_max 27.124
_cell_measurement_theta_min 1.729
_cell_volume 1240.5(6)
_computing_cell_refinement 'CrystalClear (Rigaku/MSC, 2005)'
_computing_data_collection 'CrystalClear (Rigaku/MSC, 2005)'
_computing_data_reduction 'CrystalStructure (Rigaku/MSC, 2005)'
_computing_molecular_graphics 'SHELXTL (Sheldrick, 2008)'
_computing_publication_material 'SHELXTL (Sheldrick, 2008)'
_computing_structure_refinement 'SHELXL97 (Sheldrick, 2008)'
_computing_structure_solution 'SHELXS97 (Sheldrick, 2008)'
_diffrn_ambient_temperature 113(2)
_diffrn_detector_area_resol_mean 7.31
_diffrn_measured_fraction_theta_full 0.991
_diffrn_measured_fraction_theta_max 0.991
_diffrn_measurement_device_type 'Rigaku Saturn CCD area-detector'
_diffrn_measurement_method '\w and \f'
_diffrn_radiation_monochromator confocal
_diffrn_radiation_source 'rotating anode'
_diffrn_radiation_type MoK\a
_diffrn_radiation_wavelength 0.71073
_diffrn_reflns_av_R_equivalents 0.0553
_diffrn_reflns_av_sigmaI/netI 0.0955
_diffrn_reflns_limit_h_max 10
_diffrn_reflns_limit_h_min -9
_diffrn_reflns_limit_k_max 14
_diffrn_reflns_limit_k_min -14
_diffrn_reflns_limit_l_max 12
_diffrn_reflns_limit_l_min -14
_diffrn_reflns_number 7203
_diffrn_reflns_theta_full 25.02
_diffrn_reflns_theta_max 25.02
_diffrn_reflns_theta_min 1.73
_diffrn_standards_decay_% 0
_diffrn_standards_interval_count 0
_diffrn_standards_interval_time 0
_diffrn_standards_number 0
_exptl_absorpt_coefficient_mu 0.253
_exptl_absorpt_correction_T_max 0.9900
_exptl_absorpt_correction_T_min 0.9752
_exptl_absorpt_correction_type multi-scan
_exptl_absorpt_process_details '(CrystalClear; Rigaku/MSC, 2005)'
_exptl_crystal_colour colorless
_exptl_crystal_density_diffrn 1.431
_exptl_crystal_density_method 'not measured'
_exptl_crystal_description block
_exptl_crystal_F_000 556
_exptl_crystal_size_max 0.10
_exptl_crystal_size_mid 0.08
_exptl_crystal_size_min 0.04
_refine_diff_density_max 0.324
_refine_diff_density_min -0.376
_refine_ls_extinction_method none
_refine_ls_goodness_of_fit_ref 1.071
_refine_ls_hydrogen_treatment mixed
_refine_ls_matrix_type full
_refine_ls_number_parameters 355
_refine_ls_number_reflns 4337
_refine_ls_number_restraints 0
_refine_ls_restrained_S_all 1.071
_refine_ls_R_factor_all 0.0729
_refine_ls_R_factor_gt 0.0497
_refine_ls_shift/su_max 0.001
_refine_ls_shift/su_mean 0.000
_refine_ls_structure_factor_coef Fsqd
_refine_ls_weighting_details 'calc w=1/[\s^2^(Fo^2^)+(0.0613P)^2^] where P=(Fo^2^+2Fc^2^)/3'
_refine_ls_weighting_scheme calc
_refine_ls_wR_factor_gt 0.1185
_refine_ls_wR_factor_ref 0.1298
_reflns_number_gt 3311
_reflns_number_total 4337
_reflns_threshold_expression I>2\s(I)
_cod_data_source_file hk2511.cif
_cod_data_source_block I
_cod_database_code 2219364
_cod_database_fobs_code 2219364

loop_
_symmetry_equiv_pos_as_xyz
'x, y, z'
'-x, -y, -z'

loop_
_atom_site_type_symbol
_atom_site_label
_atom_site_fract_x
_atom_site_fract_y
_atom_site_fract_z
_atom_site_U_iso_or_equiv
_atom_site_adp_type
_atom_site_calc_flag
_atom_site_refinement_flags
_atom_site_occupancy
S S1 0.14334(7) 1.12794(6) 0.94643(6) 0.02210(19) Uani d . 1
S S2 0.47504(8) 1.33865(7) 0.40927(6) 0.0302(2) Uani d . 1
O O1 0.48084(19) 0.83813(16) 0.82983(16) 0.0242(4) Uani d . 1
O O2 0.30123(19) 1.00328(16) 0.63446(14) 0.0231(4) Uani d . 1
N N1 0.4251(2) 1.05227(19) 0.83207(17) 0.0178(5) Uani d . 1
H H1 0.488(3) 0.992(2) 0.814(2) 0.021 Uiso d . 1
N N2 0.2372(2) 0.92516(18) 0.90634(17) 0.0179(5) Uani d . 1
H H2A 0.146(3) 0.911(2) 0.941(2) 0.021 Uiso d . 1
N N3 0.4218(2) 1.1856(2) 0.61854(19) 0.0199(5) Uani d . 1
H H3A 0.384(3) 1.124(3) 0.650(3) 0.024 Uiso d . 1
N N4 0.3551(2) 1.1461(2) 0.47074(19) 0.0223(5) Uani d . 1
H H4A 0.356(3) 1.171(3) 0.397(3) 0.027 Uiso d . 1
C C1 0.4825(2) 1.2304(2) 0.6873(2) 0.0173(5) Uani d . 1
C C2 0.5430(3) 1.3339(2) 0.6541(2) 0.0219(6) Uani d . 1
H H2 0.5435 1.3827 0.5792 0.026 Uiso calc R 1
C C3 0.6027(3) 1.3653(2) 0.7308(2) 0.0219(6) Uani d . 1
H H3 0.6460 1.4353 0.7075 0.026 Uiso calc R 1
C C4 0.6001(3) 1.2962(2) 0.8410(2) 0.0240(6) Uani d . 1
H H4 0.6407 1.3192 0.8927 0.029 Uiso calc R 1
C C5 0.5384(3) 1.1938(2) 0.8755(2) 0.0221(6) Uani d . 1
H H5 0.5356 1.1465 0.9512 0.026 Uiso calc R 1
C C6 0.4806(3) 1.1607(2) 0.7992(2) 0.0172(5) Uani d . 1
C C7 0.2774(3) 1.0316(2) 0.8916(2) 0.0168(5) Uani d . 1
C C8 0.3352(3) 0.8358(2) 0.8680(2) 0.0178(5) Uani d . 1
C C9 0.2575(3) 0.7382(2) 0.8759(2) 0.0181(5) Uani d . 1
C C10 0.1037(3) 0.7483(2) 0.86101(19) 0.0175(5) Uani d . 1
H H10 0.0395 0.8199 0.8535 0.021 Uiso calc R 1
C C11 0.0400(3) 0.6543(2) 0.8567(2) 0.0187(5) Uani d . 1
C C12 -0.1169(3) 0.6634(2) 0.8383(2) 0.0252(6) Uani d . 1
H H12 -0.1859 0.7327 0.8362 0.030 Uiso calc R 1
C C13 -0.1691(3) 0.5734(3) 0.8237(2) 0.0302(7) Uani d . 1
H H13 -0.2731 0.5810 0.8098 0.036 Uiso calc R 1
C C14 -0.0691(3) 0.4691(3) 0.8292(2) 0.0317(7) Uani d . 1
H H14 -0.1058 0.4072 0.8179 0.038 Uiso calc R 1
C C15 0.0794(3) 0.4564(2) 0.8507(2) 0.0286(7) Uani d . 1
H H15 0.1444 0.3852 0.8560 0.034 Uiso calc R 1
C C16 0.1376(3) 0.5477(2) 0.8651(2) 0.0213(6) Uani d . 1
C C17 0.2939(3) 0.5386(2) 0.8852(2) 0.0228(6) Uani d . 1
H H17 0.3583 0.4670 0.8957 0.027 Uiso calc R 1
C C18 0.3520(3) 0.6298(2) 0.8896(2) 0.0217(6) Uani d . 1
H H18 0.4571 0.6217 0.9019 0.026 Uiso calc R 1
C C19 0.4172(3) 1.2218(2) 0.5070(2) 0.0191(6) Uani d . 1
C C20 0.2990(3) 1.0445(2) 0.5323(2) 0.0198(6) Uani d . 1
C C21 0.2338(3) 0.9850(2) 0.4698(2) 0.0182(6) Uani d . 1
C C22 0.2170(3) 1.0319(2) 0.3545(2) 0.0214(6) Uani d . 1
H H22 0.2506 1.1039 0.3120 0.026 Uiso calc R 1
C C23 0.1522(3) 0.9726(2) 0.3048(2) 0.0247(6) Uani d . 1
H H23 0.1422 1.0042 0.2275 0.030 Uiso calc R 1
C C24 0.0999(3) 0.8658(2) 0.3658(2) 0.0235(6) Uani d . 1
C C25 0.0246(3) 0.8052(3) 0.3189(2) 0.0284(7) Uani d . 1
H H25 0.0109 0.8356 0.2423 0.034 Uiso calc R 1
C C26 -0.0282(3) 0.7038(3) 0.3824(3) 0.0317(7) Uani d . 1
H H26 -0.0808 0.6655 0.3501 0.038 Uiso calc R 1
C C27 -0.0059(3) 0.6551(3) 0.4952(3) 0.0316(7) Uani d . 1
H H27 -0.0426 0.5841 0.5384 0.038 Uiso calc R 1
C C28 0.0691(3) 0.7109(3) 0.5422(2) 0.0280(7) Uani d . 1
H H28 0.0869 0.6770 0.6174 0.034 Uiso calc R 1
C C29 0.1199(3) 0.8177(2) 0.4805(2) 0.0201(6) Uani d . 1
C C30 0.1876(3) 0.8804(2) 0.5296(2) 0.0203(6) Uani d . 1
H H30 0.2012 0.8490 0.6060 0.024 Uiso calc R 1

loop_
_atom_site_aniso_label
_atom_site_aniso_U_11
_atom_site_aniso_U_22
_atom_site_aniso_U_33
_atom_site_aniso_U_12
_atom_site_aniso_U_13
_atom_site_aniso_U_23
S1 0.0227(3) 0.0185(4) 0.0251(3) -0.0060(3) 0.0016(2) -0.0097(3)
S2 0.0430(4) 0.0245(5) 0.0217(4) -0.0143(3) -0.0095(3) 0.0041(3)
O1 0.0205(9) 0.0215(12) 0.0295(10) -0.0025(7) -0.0020(7) -0.0084(9)
O2 0.0329(10) 0.0215(12) 0.0157(9) -0.0084(8) -0.0052(7) -0.0030(9)
N1 0.0202(10) 0.0148(13) 0.0186(10) -0.0048(9) -0.0026(8) -0.0046(10)
N2 0.0182(9) 0.0161(13) 0.0189(10) -0.0071(9) 0.0011(8) -0.0053(10)
N3 0.0232(10) 0.0165(14) 0.0209(11) -0.0080(9) -0.0033(8) -0.0042(10)
N4 0.0297(11) 0.0214(14) 0.0155(11) -0.0066(9) -0.0040(9) -0.0031(10)
C1 0.0167(11) 0.0154(15) 0.0191(12) -0.0041(10) -0.0018(9) -0.0039(11)
C2 0.0220(12) 0.0178(16) 0.0232(13) -0.0021(10) -0.0036(10) -0.0029(12)
C3 0.0199(12) 0.0147(16) 0.0309(14) -0.0049(10) -0.0019(10) -0.0072(12)
C4 0.0238(12) 0.0221(17) 0.0289(14) -0.0046(11) -0.0067(10) -0.0091(13)
C5 0.0231(12) 0.0234(17) 0.0199(13) -0.0059(11) -0.0037(10) -0.0051(12)
C6 0.0157(11) 0.0130(15) 0.0220(12) -0.0036(9) 0.0002(9) -0.0061(11)
C7 0.0194(11) 0.0193(16) 0.0121(11) -0.0046(10) -0.0051(9) -0.0022(11)
C8 0.0222(12) 0.0156(15) 0.0150(11) -0.0025(10) -0.0052(9) -0.0023(11)
C9 0.0242(12) 0.0149(15) 0.0122(11) -0.0052(10) 0.0012(9) -0.0021(11)
C10 0.0219(11) 0.0137(15) 0.0143(12) -0.0014(10) -0.0022(9) -0.0022(11)
C11 0.0242(12) 0.0192(16) 0.0116(11) -0.0073(10) -0.0002(9) -0.0030(11)
C12 0.0253(13) 0.0301(18) 0.0209(13) -0.0062(11) -0.0044(10) -0.0070(13)
C13 0.0243(13) 0.046(2) 0.0246(14) -0.0168(12) 0.0006(10) -0.0136(15)
C14 0.0381(15) 0.035(2) 0.0268(15) -0.0243(13) 0.0089(12) -0.0161(15)
C15 0.0372(15) 0.0231(18) 0.0237(14) -0.0118(12) 0.0072(11) -0.0108(13)
C16 0.0279(13) 0.0179(16) 0.0160(12) -0.0070(10) 0.0037(9) -0.0062(12)
C17 0.0255(12) 0.0164(16) 0.0214(13) 0.0006(11) 0.0019(10) -0.0060(12)
C18 0.0220(12) 0.0208(16) 0.0186(12) -0.0014(10) -0.0009(10) -0.0037(12)
C19 0.0211(12) 0.0155(15) 0.0201(13) -0.0038(10) -0.0033(9) -0.0038(12)
C20 0.0183(12) 0.0187(16) 0.0202(13) -0.0028(10) -0.0007(9) -0.0048(12)
C21 0.0189(11) 0.0175(16) 0.0162(12) -0.0008(10) -0.0011(9) -0.0050(12)
C22 0.0235(12) 0.0180(16) 0.0198(13) -0.0019(10) -0.0014(10) -0.0041(12)
C23 0.0245(12) 0.0300(18) 0.0188(13) 0.0060(11) -0.0063(10) -0.0095(13)
C24 0.0153(11) 0.0304(18) 0.0263(14) 0.0049(11) -0.0019(10) -0.0166(13)
C25 0.0225(12) 0.041(2) 0.0274(14) 0.0044(12) -0.0082(11) -0.0203(15)
C26 0.0231(13) 0.040(2) 0.0413(17) -0.0027(12) -0.0042(12) -0.0284(17)
C27 0.0287(14) 0.033(2) 0.0354(16) -0.0093(12) 0.0038(12) -0.0188(15)
C28 0.0298(13) 0.0314(19) 0.0235(14) -0.0078(12) 0.0014(11) -0.0124(14)
C29 0.0173(11) 0.0248(17) 0.0191(12) -0.0015(10) 0.0015(9) -0.0125(12)
C30 0.0213(12) 0.0244(17) 0.0149(12) -0.0017(10) -0.0006(9) -0.0085(12)

loop_
_atom_type_symbol
_atom_type_description
_atom_type_scat_dispersion_real
_atom_type_scat_dispersion_imag
_atom_type_scat_source
C C 0.0033 0.0016 'International Tables Vol C Tables 4.2.6.8 and 6.1.1.4'
H H 0.0000 0.0000 'International Tables Vol C Tables 4.2.6.8 and 6.1.1.4'
N N 0.0061 0.0033 'International Tables Vol C Tables 4.2.6.8 and 6.1.1.4'
O O 0.0106 0.0060 'International Tables Vol C Tables 4.2.6.8 and 6.1.1.4'
S S 0.1246 0.1234 'International Tables Vol C Tables 4.2.6.8 and 6.1.1.4'

loop_
_geom_angle_atom_site_label_1
_geom_angle_atom_site_label_2
_geom_angle_atom_site_label_3
_geom_angle
C7 N1 C6 123.9(2)
C7 N1 H1 114.4(18)
C6 N1 H1 121.7(18)
C7 N2 C8 127.1(2)
C7 N2 H2A 118.4(19)
C8 N2 H2A 114.5(19)
C19 N3 C1 131.8(2)
C19 N3 H3A 111.8(19)
C1 N3 H3A 116.4(19)
C20 N4 C19 129.6(2)
C20 N4 H4A 119.2(19)
C19 N4 H4A 111.2(19)
C2 C1 C6 119.0(2)
C2 C1 N3 126.2(2)
C6 C1 N3 114.8(2)
C3 C2 C1 119.5(3)
C3 C2 H2 120.2
C1 C2 H2 120.2
C4 C3 C2 121.1(3)
C4 C3 H3 119.5
C2 C3 H3 119.5
C5 C4 C3 120.0(2)
C5 C4 H4 120.0
C3 C4 H4 120.0
C4 C5 C6 119.5(3)
C4 C5 H5 120.2
C6 C5 H5 120.2
C5 C6 C1 120.9(3)
C5 C6 N1 119.9(2)
C1 C6 N1 119.2(2)
N1 C7 N2 116.73(19)
N1 C7 S1 123.0(2)
N2 C7 S1 120.30(17)
O1 C8 N2 121.6(2)
O1 C8 C9 121.5(2)
N2 C8 C9 116.90(19)
C10 C9 C18 119.0(2)
C10 C9 C8 123.1(2)
C18 C9 C8 117.6(2)
C9 C10 C11 121.3(2)
C9 C10 H10 119.4
C11 C10 H10 119.4
C10 C11 C16 119.3(2)
C10 C11 C12 122.2(2)
C16 C11 C12 118.4(2)
C13 C12 C11 120.6(2)
C13 C12 H12 119.7
C11 C12 H12 119.7
C12 C13 C14 120.3(2)
C12 C13 H13 119.9
C14 C13 H13 119.9
C15 C14 C13 120.6(3)
C15 C14 H14 119.7
C13 C14 H14 119.7
C14 C15 C16 120.7(3)
C14 C15 H15 119.7
C16 C15 H15 119.7
C15 C16 C11 119.4(2)
C15 C16 C17 122.4(2)
C11 C16 C17 118.2(2)
C18 C17 C16 121.3(2)
C18 C17 H17 119.4
C16 C17 H17 119.4
C17 C18 C9 120.8(2)
C17 C18 H18 119.6
C9 C18 H18 119.6
N3 C19 N4 113.0(2)
N3 C19 S2 129.7(2)
N4 C19 S2 117.24(19)
O2 C20 N4 122.1(2)
O2 C20 C21 120.9(2)
N4 C20 C21 117.0(2)
C30 C21 C22 119.7(2)
C30 C21 C20 116.7(2)
C22 C21 C20 123.6(2)
C23 C22 C21 119.7(3)
C23 C22 H22 120.1
C21 C22 H22 120.1
C22 C23 C24 121.6(2)
C22 C23 H23 119.2
C24 C23 H23 119.2
C23 C24 C25 122.9(3)
C23 C24 C29 118.7(2)
C25 C24 C29 118.4(3)
C26 C25 C24 120.7(3)
C26 C25 H25 119.6
C24 C25 H25 119.6
C25 C26 C27 121.0(2)
C25 C26 H26 119.5
C27 C26 H26 119.5
C28 C27 C26 119.6(3)
C28 C27 H27 120.2
C26 C27 H27 120.2
C27 C28 C29 120.9(3)
C27 C28 H28 119.6
C29 C28 H28 119.6
C28 C29 C30 122.0(2)
C28 C29 C24 119.4(2)
C30 C29 C24 118.6(3)
C21 C30 C29 121.7(2)
C21 C30 H30 119.1
C29 C30 H30 119.1

loop_
_geom_bond_atom_site_label_1
_geom_bond_atom_site_label_2
_geom_bond_distance
S1 C7 1.677(2)
S2 C19 1.657(3)
O1 C8 1.234(3)
O2 C20 1.231(3)
N1 C7 1.334(3)
N1 C6 1.427(3)
N1 H1 0.89(2)
N2 C7 1.381(3)
N2 C8 1.392(3)
N2 H2A 0.82(3)
N3 C19 1.343(3)
N3 C1 1.409(3)
N3 H3A 0.83(3)
N4 C20 1.372(4)
N4 C19 1.405(3)
N4 H4A 0.88(3)
C1 C2 1.389(4)
C1 C6 1.405(4)
C2 C3 1.387(3)
C2 H2 0.9500
C3 C4 1.385(4)
C3 H3 0.9500
C4 C5 1.381(4)
C4 H4 0.9500
C5 C6 1.385(3)
C5 H5 0.9500
C8 C9 1.468(3)
C9 C10 1.379(3)
C9 C18 1.427(3)
C10 C11 1.409(3)
C10 H10 0.9500
C11 C16 1.423(3)
C11 C12 1.424(3)
C12 C13 1.364(4)
C12 H12 0.9500
C13 C14 1.412(4)
C13 H13 0.9500
C14 C15 1.362(4)
C14 H14 0.9500
C15 C16 1.407(4)
C15 H15 0.9500
C16 C17 1.427(3)
C17 C18 1.350(4)
C17 H17 0.9500
C18 H18 0.9500
C20 C21 1.496(3)
C21 C30 1.367(4)
C21 C22 1.422(3)
C22 C23 1.371(3)
C22 H22 0.9500
C23 C24 1.412(4)
C23 H23 0.9500
C24 C25 1.418(3)
C24 C29 1.424(4)
C25 C26 1.363(4)
C25 H25 0.9500
C26 C27 1.409(4)
C26 H26 0.9500
C27 C28 1.374(4)
C27 H27 0.9500
C28 C29 1.409(4)
C28 H28 0.9500
C29 C30 1.414(3)
C30 H30 0.9500

loop_
_geom_hbond_atom_site_label_D
_geom_hbond_atom_site_label_H
_geom_hbond_atom_site_label_A
_geom_hbond_site_symmetry_A
_geom_hbond_distance_DH
_geom_hbond_distance_HA
_geom_hbond_distance_DA
_geom_hbond_angle_DHA
N1 H1 O1 . 0.89(2) 1.88(3) 2.624(3) 140(2)
N2 H2A S1 2_577 0.82(3) 2.60(3) 3.418(2) 178(2)
N3 H3A O2 . 0.83(3) 1.88(3) 2.613(3) 148(3)
N3 H3A N1 . 0.83(3) 2.28(3) 2.693(3) 111(2)
C28 H28 Cg3 1_555 0.95 2.76 3.621(2) 151.9(16)

loop_
_geom_torsion_atom_site_label_1
_geom_torsion_atom_site_label_2
_geom_torsion_atom_site_label_3
_geom_torsion_atom_site_label_4
_geom_torsion
C19 N3 C1 C2 6.0(4)
C19 N3 C1 C6 -173.4(2)
C6 C1 C2 C3 1.1(3)
N3 C1 C2 C3 -178.3(2)
C1 C2 C3 C4 -1.3(3)
C2 C3 C4 C5 0.5(3)
C3 C4 C5 C6 0.5(3)
C4 C5 C6 C1 -0.6(3)
C4 C5 C6 N1 176.5(2)
C2 C1 C6 C5 -0.2(3)
N3 C1 C6 C5 179.30(19)
C2 C1 C6 N1 -177.28(19)
N3 C1 C6 N1 2.2(3)
C7 N1 C6 C5 84.1(3)
C7 N1 C6 C1 -98.8(3)
C6 N1 C7 N2 173.5(2)
C6 N1 C7 S1 -6.2(3)
C8 N2 C7 N1 1.5(3)
C8 N2 C7 S1 -178.83(18)
C7 N2 C8 O1 11.1(4)
C7 N2 C8 C9 -169.4(2)
O1 C8 C9 C10 -146.3(2)
N2 C8 C9 C10 34.2(3)
O1 C8 C9 C18 27.9(3)
N2 C8 C9 C18 -151.6(2)
C18 C9 C10 C11 -1.3(4)
C8 C9 C10 C11 172.9(2)
C9 C10 C11 C16 -1.5(4)
C9 C10 C11 C12 -178.3(2)
C10 C11 C12 C13 173.7(2)
C16 C11 C12 C13 -3.1(4)
C11 C12 C13 C14 1.4(4)
C12 C13 C14 C15 0.9(4)
C13 C14 C15 C16 -1.5(4)
C14 C15 C16 C11 -0.3(4)
C14 C15 C16 C17 -178.6(2)
C10 C11 C16 C15 -174.4(2)
C12 C11 C16 C15 2.5(4)
C10 C11 C16 C17 4.0(3)
C12 C11 C16 C17 -179.1(2)
C15 C16 C17 C18 174.6(2)
C11 C16 C17 C18 -3.7(4)
C16 C17 C18 C9 1.0(4)
C10 C9 C18 C17 1.6(4)
C8 C9 C18 C17 -172.9(2)
C1 N3 C19 N4 175.7(2)
C1 N3 C19 S2 -3.4(4)
C20 N4 C19 N3 0.8(3)
C20 N4 C19 S2 -179.98(18)
C19 N4 C20 O2 -2.2(4)
C19 N4 C20 C21 177.61(19)
O2 C20 C21 C30 -4.2(3)
N4 C20 C21 C30 175.96(18)
O2 C20 C21 C22 175.2(2)
N4 C20 C21 C22 -4.7(3)
C30 C21 C22 C23 1.0(3)
C20 C21 C22 C23 -178.31(18)
C21 C22 C23 C24 0.5(3)
C22 C23 C24 C25 176.6(2)
C22 C23 C24 C29 -1.9(3)
C23 C24 C25 C26 -178.0(2)
C29 C24 C25 C26 0.4(3)
C24 C25 C26 C27 -1.6(3)
C25 C26 C27 C28 0.5(3)
C26 C27 C28 C29 1.8(3)
C27 C28 C29 C30 175.7(2)
C27 C28 C29 C24 -3.0(3)
C23 C24 C29 C28 -179.69(19)
C25 C24 C29 C28 1.8(3)
C23 C24 C29 C30 1.6(3)
C25 C24 C29 C30 -176.88(19)
C22 C21 C30 C29 -1.3(3)
C20 C21 C30 C29 178.12(18)
C28 C29 C30 C21 -178.7(2)
C24 C29 C30 C21 -0.1(3)

loop_
_cod_related_entry_id
_cod_related_entry_database
_cod_related_entry_code
1 ChemSpider 24740627
